data_7046121
loop_
_publ_author_name
'Azpeitia, S.'
'Prieto, U.'
'San Sebasti\'an, E'
'Rodr\'iguez-Di\'eguez, A'
'Garralda, M. A.'
'Huertos, M. A.'

_publ_section_title
;
 Alkene-alkyl interconversion: an experimental and computational study of
 the olefin insertion and \b-hydride elimination processes.
;
_journal_issue 19
_journal_name_full 'Dalton transactions (Cambridge, England : 2003)'
_journal_page_first 6808
_journal_page_last 6818
_journal_paper_doi 10.1039/c8dt00448j
_journal_volume 47
_journal_year 2018
_chemical_formula_sum 'C24 H31 Cl4 Ir S2 Si'
_chemical_formula_weight 745.70
_space_group_crystal_system triclinic
_space_group_IT_number 2
_space_group_name_Hall '-P 1'
_space_group_name_H-M_alt 'P -1'
_symmetry_space_group_name_Hall '-P 1'
_symmetry_space_group_name_H-M 'P -1'
_atom_sites_solution_hydrogens geom
_audit_creation_method SHELXL-2016/6
_audit_update_record
;
2017-07-30 deposited with the CCDC.
2018-04-26 downloaded from the CCDC.
;
_cell_angle_alpha 66.36
_cell_angle_beta 70.426(2)
_cell_angle_gamma 84.19
_cell_formula_units_Z 2
_cell_length_a 10.3166(6)
_cell_length_b 11.3775(7)
_cell_length_c 13.4886(8)
_cell_measurement_reflns_used 37002
_cell_measurement_temperature 100(2)
_cell_measurement_theta_max 30.51
_cell_measurement_theta_min 2.55
_cell_volume 1365.57(14)
_computing_cell_refinement 'Bruker Apex II'
_computing_data_collection 'Bruker ApexII'
_computing_data_reduction 'Bruker Apex II'
_computing_molecular_graphics 'Mercury 3.8'
_computing_publication_material 'SHELXL-2016/6 (Sheldrick, 2016)'
_computing_structure_refinement 'SHELXL-2016/6 (Sheldrick, 2016)'
_computing_structure_solution 'SHELXS-2016/6 (Sheldrick, 2016)'
_diffrn_ambient_temperature 100(2)
_diffrn_measured_fraction_theta_full 0.999
_diffrn_measured_fraction_theta_max 0.996
_diffrn_measurement_device_type 'Bruker D8 Venture'
_diffrn_measurement_method 'Phi and Omega Scans'
_diffrn_radiation_type MoK\a
_diffrn_radiation_wavelength 0.71069
_diffrn_reflns_av_R_equivalents 0.0502
_diffrn_reflns_av_unetI/netI 0.0335
_diffrn_reflns_Laue_measured_fraction_full 0.999
_diffrn_reflns_Laue_measured_fraction_max 0.996
_diffrn_reflns_limit_h_max 14
_diffrn_reflns_limit_h_min -14
_diffrn_reflns_limit_k_max 16
_diffrn_reflns_limit_k_min -15
_diffrn_reflns_limit_l_max 19
_diffrn_reflns_limit_l_min -19
_diffrn_reflns_number 46394
_diffrn_reflns_point_group_measured_fraction_full 0.999
_diffrn_reflns_point_group_measured_fraction_max 0.996
_diffrn_reflns_theta_full 25.240
_diffrn_reflns_theta_max 30.561
_diffrn_reflns_theta_min 2.558
_diffrn_source 'fine-focus sealed tube'
_exptl_absorpt_coefficient_mu 5.490
_exptl_absorpt_correction_T_max 0.746
_exptl_absorpt_correction_T_min 0.363
_exptl_absorpt_correction_type empirical
_exptl_absorpt_process_details 'Bruker SADABS (Bruker, 1999)'
_exptl_crystal_colour white
_exptl_crystal_density_diffrn 1.814
_exptl_crystal_description prismatic
_exptl_crystal_F_000 732
_exptl_crystal_size_max 0.26
_exptl_crystal_size_mid 0.24
_exptl_crystal_size_min 0.24
_refine_diff_density_max 3.625
_refine_diff_density_min -2.909
_refine_diff_density_rms 0.176
_refine_ls_extinction_method none
_refine_ls_goodness_of_fit_ref 1.225
_refine_ls_hydrogen_treatment constr
_refine_ls_matrix_type full
_refine_ls_number_parameters 307
_refine_ls_number_reflns 8343
_refine_ls_number_restraints 6
_refine_ls_restrained_S_all 1.227
_refine_ls_R_factor_all 0.0325
_refine_ls_R_factor_gt 0.0299
_refine_ls_shift/su_max 0.002
_refine_ls_shift/su_mean 0.000
_refine_ls_structure_factor_coef Fsqd
_refine_ls_weighting_details 'w=1/[\s^2^(Fo^2^)+(0.0191P)^2^+4.2305P] where P=(Fo^2^+2Fc^2^)/3'
_refine_ls_weighting_scheme calc
_refine_ls_wR_factor_gt 0.0688
_refine_ls_wR_factor_ref 0.0699
_reflns_Friedel_coverage 0.000
_reflns_number_gt 7901
_reflns_number_total 8343
_reflns_threshold_expression 'I > 2\s(I)'
_cod_data_source_file c8dt00448j2.cif
_cod_data_source_block Compound4
_cod_depositor_comments
;
The following automatic conversions were performed:

'_exptl_absorpt_correction_type' value 'Empirical' changed to
'empirical' according to
/home/data/users/saulius/crontab/automatic-downloads/rss-feeds/RSC/lib/dictionaries/cif_core.dic
dictionary named 'cif_core.dic' version 2.4.2 from 2011-04-26.

Automatic conversion script
Id: cif_fix_values 4973 2017-02-22 13:04:09Z antanas 

 Adding full bibliography for 7046120--7046122.cif.
;
_cod_original_cell_volume 1365.51(14)
_cod_database_code 7046121
_shelx_shelxl_version_number 2016/6
_shelx_space_group_comment
;
The symmetry employed for this shelxl refinement is uniquely defined
by the following loop, which should always be used as a source of
symmetry information in preference to the above space-group names.
They are only intended as comments.
;

loop_
_space_group_symop_operation_xyz
'x, y, z'
'-x, -y, -z'

loop_
_atom_site_label
_atom_site_type_symbol
_atom_site_fract_x
_atom_site_fract_y
_atom_site_fract_z
_atom_site_U_iso_or_equiv
_atom_site_adp_type
_atom_site_occupancy
_atom_site_site_symmetry_order
_atom_site_calc_flag
_atom_site_refinement_flags_posn
_atom_site_refinement_flags_adp
_atom_site_refinement_flags_occupancy
_atom_site_disorder_assembly
_atom_site_disorder_group
Ir1 Ir 0.82520(2) 0.17844(2) 0.19347(2) 0.00781(4) Uani 1 1 d . . . . .
C1 C 0.8867(3) -0.0004(3) 0.1836(3) 0.0127(6) Uani 1 1 d . . . . .
H1 H 0.825394 -0.051287 0.172819 0.015 Uiso 1 1 calc R U . . .
C2 C 0.9810(3) 0.0941(3) 0.0865(3) 0.0136(6) Uani 1 1 d . . . . .
H2 H 0.967160 0.109871 0.013873 0.016 Uiso 1 1 calc R U . . .
C3 C 0.8739(3) -0.0126(3) 0.2967(3) 0.0140(6) Uani 1 1 d . . . . .
H3 H 0.793419 -0.064985 0.356432 0.017 Uiso 1 1 calc R U . . .
C4 C 1.1306(3) 0.1103(3) 0.0760(3) 0.0158(6) Uani 1 1 d . . . . .
H4A H 1.133320 0.143081 0.131458 0.019 Uiso 1 1 calc R U . . .
H4B H 1.177880 0.173035 0.000344 0.019 Uiso 1 1 calc R U . . .
C5 C 0.9978(4) -0.0197(3) 0.3368(3) 0.0161(6) Uani 1 1 d . . . . .
H5A H 0.964815 -0.035494 0.417527 0.019 Uiso 1 1 calc R U . . .
H5B H 1.047703 0.062628 0.295878 0.019 Uiso 1 1 calc R U . . .
C6 C 1.2066(4) -0.0167(3) 0.0954(3) 0.0192(7) Uani 1 1 d . . . . .
H6A H 1.222587 -0.037022 0.029072 0.023 Uiso 1 1 calc R U . . .
H6B H 1.295980 -0.002220 0.098439 0.023 Uiso 1 1 calc R U . . .
C7 C 1.0976(4) -0.1253(4) 0.3186(3) 0.0213(7) Uani 1 1 d . . . . .
H7A H 1.181618 -0.111265 0.330235 0.026 Uiso 1 1 calc R U . . .
H7B H 1.056693 -0.207424 0.377297 0.026 Uiso 1 1 calc R U . . .
C8 C 1.1366(4) -0.1351(3) 0.2023(3) 0.0192(7) Uani 1 1 d . . . . .
H8A H 1.053486 -0.156976 0.193954 0.023 Uiso 1 1 calc R U . . .
H8B H 1.197421 -0.206161 0.203590 0.023 Uiso 1 1 calc R U . . .
C9 C 0.6935(4) 0.1257(4) 0.4732(3) 0.0207(7) Uani 1 1 d . . . . .
H9A H 0.785671 0.123820 0.475616 0.031 Uiso 1 1 calc R U . . .
H9B H 0.631819 0.147200 0.534240 0.031 Uiso 1 1 calc R U . . .
H9C H 0.666858 0.042920 0.481662 0.031 Uiso 1 1 calc R U . . .
C10 C 0.7679(4) 0.5036(3) 0.0709(3) 0.0181(6) Uani 1 1 d . . . . .
H10A H 0.826705 0.523847 0.104535 0.027 Uiso 1 1 calc R U . . .
H10B H 0.764947 0.576821 0.003891 0.027 Uiso 1 1 calc R U . . .
H10C H 0.676767 0.481528 0.125109 0.027 Uiso 1 1 calc R U . . .
C11 C 0.5604(3) -0.0330(3) 0.2092(3) 0.0147(6) Uani 1 1 d . . . . .
H11A H 0.560338 -0.090311 0.284321 0.022 Uiso 1 1 calc R U . . .
H11B H 0.468907 -0.029979 0.205136 0.022 Uiso 1 1 calc R U . . .
H11C H 0.621408 -0.063118 0.153642 0.022 Uiso 1 1 calc R U . . .
C12 C 0.5095(3) 0.2306(3) 0.3535(3) 0.0114(5) Uani 1 1 d . . . . .
C13 C 0.4102(4) 0.2721(3) 0.4318(3) 0.0153(6) Uani 1 1 d . . . . .
H13 H 0.435422 0.300497 0.478780 0.018 Uiso 1 1 calc R U . . .
C14 C 0.2736(4) 0.2698(3) 0.4377(3) 0.0174(6) Uani 1 1 d . . . . .
H14 H 0.206050 0.295966 0.489761 0.021 Uiso 1 1 calc R U . . .
C15 C 0.2370(3) 0.2287(3) 0.3664(3) 0.0180(6) Uani 1 1 d . . . . .
H15 H 0.145238 0.228174 0.370415 0.022 Uiso 1 1 calc R U . . .
C16 C 0.3373(3) 0.1880(3) 0.2887(3) 0.0156(6) Uani 1 1 d . . . . .
H16 H 0.311471 0.161059 0.241182 0.019 Uiso 1 1 calc R U . . .
C17 C 0.4768(3) 0.1871(3) 0.2810(3) 0.0112(5) Uani 1 1 d . . . . .
C18 C 0.6195(3) 0.2436(3) 0.0307(3) 0.0111(5) Uani 1 1 d . . . . .
C19 C 0.5306(3) 0.2299(3) -0.0233(3) 0.0151(6) Uani 1 1 d . . . . .
H19 H 0.470693 0.158337 0.012451 0.018 Uiso 1 1 calc R U . . .
C20 C 0.5304(4) 0.3212(4) -0.1292(3) 0.0190(7) Uani 1 1 d . . . . .
H20 H 0.470917 0.310027 -0.163780 0.023 Uiso 1 1 calc R U . . .
C21 C 0.6187(4) 0.4294(4) -0.1838(3) 0.0206(7) Uani 1 1 d . . . . .
H21 H 0.616980 0.490995 -0.253985 0.025 Uiso 1 1 calc R U . . .
C22 C 0.7094(4) 0.4454(3) -0.1333(3) 0.0173(6) Uani 1 1 d . . . . .
H22 H 0.769331 0.517048 -0.169516 0.021 Uiso 1 1 calc R U . . .
C23 C 0.7092(3) 0.3520(3) -0.0271(3) 0.0113(5) Uani 1 1 d . . . . .
C100 C 0.8231(5) 0.5011(4) 0.3668(4) 0.0290(9) Uani 1 1 d . . . . .
H100 H 0.834056 0.441804 0.328422 0.035 Uiso 1 1 calc R U . A 1
Si1 Si 0.62030(9) 0.13270(8) 0.17880(7) 0.00880(15) Uani 1 1 d . . . . .
S1 S 0.68636(8) 0.24485(7) 0.33773(6) 0.01076(13) Uani 1 1 d . . . . .
S2 S 0.83447(8) 0.36955(7) 0.03201(6) 0.01006(13) Uani 1 1 d . . . . .
Cl1 Cl 0.99924(8) 0.30675(7) 0.21482(7) 0.01362(14) Uani 1 1 d . . . . .
Cl2 Cl 0.9852(4) 0.5355(5) 0.3701(5) 0.0563(12) Uani 0.611(9) 1 d D . P B 1
Cl3 Cl 0.7125(7) 0.4328(8) 0.5046(6) 0.0634(18) Uani 0.611(9) 1 d D . P B 1
Cl4 Cl 0.7637(4) 0.6480(3) 0.2884(2) 0.0437(8) Uiso 0.611(9) 1 d D . P B 1
Cl02 Cl 0.9721(8) 0.5645(10) 0.3444(9) 0.101(4) Uani 0.389(9) 1 d D . P B 2
Cl03 Cl 0.7323(11) 0.4129(10) 0.5141(7) 0.0413(18) Uani 0.389(9) 1 d D . P B 2
Cl04 Cl 0.7072(6) 0.6179(5) 0.3142(4) 0.0499(13) Uiso 0.389(9) 1 d D . P B 2

loop_
_atom_site_aniso_label
_atom_site_aniso_U_11
_atom_site_aniso_U_22
_atom_site_aniso_U_33
_atom_site_aniso_U_23
_atom_site_aniso_U_13
_atom_site_aniso_U_12
Ir1 0.00755(6) 0.00752(6) 0.00867(6) -0.00307(4) -0.00311(4) 0.00024(4)
C1 0.0111(13) 0.0118(13) 0.0164(14) -0.0068(11) -0.0048(11) 0.0028(11)
C2 0.0113(13) 0.0131(14) 0.0157(14) -0.0069(12) -0.0027(11) 0.0030(11)
C3 0.0136(14) 0.0101(13) 0.0130(14) -0.0009(11) -0.0027(11) 0.0015(11)
C4 0.0111(13) 0.0145(14) 0.0196(15) -0.0059(12) -0.0032(12) -0.0004(11)
C5 0.0174(15) 0.0161(15) 0.0157(14) -0.0043(12) -0.0099(12) 0.0049(12)
C6 0.0132(14) 0.0179(16) 0.0237(17) -0.0075(14) -0.0040(13) 0.0034(12)
C7 0.0202(16) 0.0193(16) 0.0247(17) -0.0054(14) -0.0136(14) 0.0074(13)
C8 0.0161(15) 0.0153(15) 0.0255(17) -0.0076(13) -0.0079(13) 0.0056(12)
C9 0.0203(16) 0.0288(18) 0.0116(14) -0.0057(13) -0.0075(13) 0.0061(14)
C10 0.0245(17) 0.0104(14) 0.0197(16) -0.0062(12) -0.0079(13) 0.0033(12)
C11 0.0154(14) 0.0124(14) 0.0166(14) -0.0042(12) -0.0066(12) -0.0025(11)
C12 0.0093(12) 0.0118(13) 0.0109(13) -0.0021(11) -0.0037(10) 0.0013(10)
C13 0.0182(15) 0.0137(14) 0.0119(13) -0.0044(11) -0.0031(12) 0.0014(12)
C14 0.0148(15) 0.0148(14) 0.0157(15) -0.0029(12) -0.0014(12) 0.0048(12)
C15 0.0109(14) 0.0183(15) 0.0177(15) -0.0007(13) -0.0042(12) 0.0020(12)
C16 0.0108(13) 0.0198(15) 0.0143(14) -0.0034(12) -0.0055(11) -0.0008(12)
C17 0.0108(13) 0.0111(13) 0.0106(13) -0.0028(11) -0.0043(10) 0.0006(10)
C18 0.0127(13) 0.0098(13) 0.0107(13) -0.0033(11) -0.0052(11) 0.0024(10)
C19 0.0142(14) 0.0163(15) 0.0168(15) -0.0058(12) -0.0078(12) -0.0007(11)
C20 0.0195(16) 0.0217(16) 0.0199(16) -0.0068(14) -0.0142(13) 0.0042(13)
C21 0.0240(17) 0.0186(16) 0.0176(16) -0.0020(13) -0.0124(14) 0.0055(13)
C22 0.0199(16) 0.0136(14) 0.0152(15) -0.0008(12) -0.0077(12) 0.0003(12)
C23 0.0115(13) 0.0116(13) 0.0121(13) -0.0049(11) -0.0053(11) 0.0019(10)
C100 0.036(2) 0.0253(19) 0.033(2) -0.0189(17) -0.0119(18) 0.0050(17)
Si1 0.0089(3) 0.0084(3) 0.0088(3) -0.0024(3) -0.0032(3) -0.0012(3)
S1 0.0101(3) 0.0135(3) 0.0106(3) -0.0064(3) -0.0035(3) 0.0001(3)
S2 0.0100(3) 0.0084(3) 0.0111(3) -0.0029(3) -0.0036(3) -0.0003(2)
Cl1 0.0116(3) 0.0140(3) 0.0188(3) -0.0079(3) -0.0070(3) -0.0007(3)
Cl2 0.0360(16) 0.063(2) 0.107(3) -0.063(2) -0.036(2) 0.0159(16)
Cl3 0.076(3) 0.041(3) 0.056(3) -0.032(2) 0.023(2) -0.019(2)
Cl02 0.076(5) 0.131(7) 0.099(6) -0.088(5) 0.044(4) -0.079(5)
Cl03 0.072(4) 0.029(3) 0.025(2) -0.0108(17) -0.018(3) 0.000(2)

loop_
_atom_type_symbol
_atom_type_description
_atom_type_scat_dispersion_real
_atom_type_scat_dispersion_imag
_atom_type_scat_source
C C 0.0033 0.0016 'International Tables Vol C Tables 4.2.6.8 and 6.1.1.4'
H H 0.0000 0.0000 'International Tables Vol C Tables 4.2.6.8 and 6.1.1.4'
Si Si 0.0817 0.0704 'International Tables Vol C Tables 4.2.6.8 and 6.1.1.4'
S S 0.1246 0.1234 'International Tables Vol C Tables 4.2.6.8 and 6.1.1.4'
Cl Cl 0.1484 0.1585 'International Tables Vol C Tables 4.2.6.8 and 6.1.1.4'
Ir Ir -1.4442 7.9887 'International Tables Vol C Tables 4.2.6.8 and 6.1.1.4'

loop_
_geom_angle_atom_site_label_1
_geom_angle_atom_site_label_2
_geom_angle_atom_site_label_3
_geom_angle
C1 Ir1 C3 39.11(12)
C1 Ir1 C2 38.70(12)
C3 Ir1 C2 69.05(12)
C1 Ir1 Si1 85.47(9)
C3 Ir1 Si1 100.35(9)
C2 Ir1 Si1 103.63(9)
C1 Ir1 S1 135.16(9)
C3 Ir1 S1 100.30(9)
C2 Ir1 S1 166.79(9)
Si1 Ir1 S1 85.63(3)
C1 Ir1 S2 123.58(9)
C3 Ir1 S2 159.94(9)
C2 Ir1 S2 90.94(9)
Si1 Ir1 S2 85.34(3)
S1 Ir1 S2 99.30(3)
C1 Ir1 Cl1 117.04(9)
C3 Ir1 Cl1 97.58(9)
C2 Ir1 Cl1 95.43(9)
Si1 Ir1 Cl1 157.48(3)
S1 Ir1 Cl1 77.82(3)
S2 Ir1 Cl1 82.43(3)
C2 C1 C3 119.7(3)
C2 C1 Ir1 73.89(18)
C3 C1 Ir1 72.87(18)
C2 C1 H1 120.0
C3 C1 H1 120.0
Ir1 C1 H1 120.0
C1 C2 C4 123.1(3)
C1 C2 Ir1 67.41(17)
C4 C2 Ir1 116.9(2)
C1 C2 H2 113.8
C4 C2 H2 113.8
Ir1 C2 H2 113.8
C1 C3 C5 123.1(3)
C1 C3 Ir1 68.03(18)
C5 C3 Ir1 116.0(2)
C1 C3 H3 113.9
C5 C3 H3 113.9
Ir1 C3 H3 113.9
C2 C4 C6 112.4(3)
C2 C4 H4A 109.1
C6 C4 H4A 109.1
C2 C4 H4B 109.1
C6 C4 H4B 109.1
H4A C4 H4B 107.9
C3 C5 C7 113.6(3)
C3 C5 H5A 108.8
C7 C5 H5A 108.8
C3 C5 H5B 108.8
C7 C5 H5B 108.8
H5A C5 H5B 107.7
C8 C6 C4 117.6(3)
C8 C6 H6A 107.9
C4 C6 H6A 107.9
C8 C6 H6B 107.9
C4 C6 H6B 107.9
H6A C6 H6B 107.2
C8 C7 C5 116.8(3)
C8 C7 H7A 108.1
C5 C7 H7A 108.1
C8 C7 H7B 108.1
C5 C7 H7B 108.1
H7A C7 H7B 107.3
C7 C8 C6 117.7(3)
C7 C8 H8A 107.9
C6 C8 H8A 107.9
C7 C8 H8B 107.9
C6 C8 H8B 107.9
H8A C8 H8B 107.2
S1 C9 H9A 109.5
S1 C9 H9B 109.5
H9A C9 H9B 109.5
S1 C9 H9C 109.5
H9A C9 H9C 109.5
H9B C9 H9C 109.5
S2 C10 H10A 109.5
S2 C10 H10B 109.5
H10A C10 H10B 109.5
S2 C10 H10C 109.5
H10A C10 H10C 109.5
H10B C10 H10C 109.5
Si1 C11 H11A 109.5
Si1 C11 H11B 109.5
H11A C11 H11B 109.5
Si1 C11 H11C 109.5
H11A C11 H11C 109.5
H11B C11 H11C 109.5
C17 C12 C13 122.9(3)
C17 C12 S1 118.3(2)
C13 C12 S1 118.7(3)
C14 C13 C12 118.5(3)
C14 C13 H13 120.7
C12 C13 H13 120.7
C13 C14 C15 120.4(3)
C13 C14 H14 119.8
C15 C14 H14 119.8
C14 C15 C16 120.3(3)
C14 C15 H15 119.9
C16 C15 H15 119.9
C15 C16 C17 121.2(3)
C15 C16 H16 119.4
C17 C16 H16 119.4
C12 C17 C16 116.7(3)
C12 C17 Si1 119.0(2)
C16 C17 Si1 124.2(2)
C19 C18 C23 117.3(3)
C19 C18 Si1 125.1(2)
C23 C18 Si1 117.5(2)
C20 C19 C18 121.2(3)
C20 C19 H19 119.4
C18 C19 H19 119.4
C19 C20 C21 120.3(3)
C19 C20 H20 119.9
C21 C20 H20 119.9
C22 C21 C20 120.0(3)
C22 C21 H21 120.0
C20 C21 H21 120.0
C21 C22 C23 119.0(3)
C21 C22 H22 120.5
C23 C22 H22 120.5
C22 C23 C18 122.2(3)
C22 C23 S2 118.1(2)
C18 C23 S2 119.7(2)
Cl03 C100 Cl02 113.6(5)
Cl03 C100 Cl04 105.6(4)
Cl02 C100 Cl04 113.1(4)
Cl4 C100 Cl2 106.7(3)
Cl4 C100 Cl3 111.5(4)
Cl2 C100 Cl3 109.2(4)
Cl4 C100 H100 109.8
Cl2 C100 H100 109.8
Cl3 C100 H100 109.8
C11 Si1 C18 108.67(15)
C11 Si1 C17 104.12(14)
C18 Si1 C17 105.56(14)
C11 Si1 Ir1 124.27(11)
C18 Si1 Ir1 106.17(10)
C17 Si1 Ir1 106.69(10)
C12 S1 C9 101.17(16)
C12 S1 Ir1 110.08(11)
C9 S1 Ir1 107.80(12)
C23 S2 C10 100.59(16)
C23 S2 Ir1 107.70(10)
C10 S2 Ir1 112.22(12)

loop_
_geom_bond_atom_site_label_1
_geom_bond_atom_site_label_2
_geom_bond_distance
Ir1 C1 2.112(3)
Ir1 C3 2.176(3)
Ir1 C2 2.197(3)
Ir1 Si1 2.3160(8)
Ir1 S1 2.3455(7)
Ir1 S2 2.3631(7)
Ir1 Cl1 2.5792(7)
C1 C2 1.430(4)
C1 C3 1.436(5)
C1 H1 0.9800
C2 C4 1.525(5)
C2 H2 0.9800
C3 C5 1.529(5)
C3 H3 0.9800
C4 C6 1.542(5)
C4 H4A 0.9700
C4 H4B 0.9700
C5 C7 1.543(5)
C5 H5A 0.9700
C5 H5B 0.9700
C6 C8 1.535(5)
C6 H6A 0.9700
C6 H6B 0.9700
C7 C8 1.530(5)
C7 H7A 0.9700
C7 H7B 0.9700
C8 H8A 0.9700
C8 H8B 0.9700
C9 S1 1.807(4)
C9 H9A 0.9600
C9 H9B 0.9600
C9 H9C 0.9600
C10 S2 1.807(3)
C10 H10A 0.9600
C10 H10B 0.9600
C10 H10C 0.9600
C11 Si1 1.884(3)
C11 H11A 0.9600
C11 H11B 0.9600
C11 H11C 0.9600
C12 C17 1.398(4)
C12 C13 1.402(4)
C12 S1 1.781(3)
C13 C14 1.388(5)
C13 H13 0.9300
C14 C15 1.388(5)
C14 H14 0.9300
C15 C16 1.396(5)
C15 H15 0.9300
C16 C17 1.408(4)
C16 H16 0.9300
C17 Si1 1.899(3)
C18 C19 1.401(4)
C18 C23 1.401(4)
C18 Si1 1.889(3)
C19 C20 1.391(5)
C19 H19 0.9300
C20 C21 1.392(5)
C20 H20 0.9300
C21 C22 1.391(5)
C21 H21 0.9300
C22 C23 1.400(4)
C22 H22 0.9300
C23 S2 1.793(3)
C100 Cl03 1.782(10)
C100 Cl02 1.647(9)
C100 Cl04 1.786(6)
C100 Cl4 1.759(5)
C100 Cl2 1.774(6)
C100 Cl3 1.721(8)
C100 H100 0.9800

loop_
_geom_torsion_atom_site_label_1
_geom_torsion_atom_site_label_2
_geom_torsion_atom_site_label_3
_geom_torsion_atom_site_label_4
_geom_torsion
C3 C1 C2 C4 49.5(4)
Ir1 C1 C2 C4 108.3(3)
C3 C1 C2 Ir1 -58.8(3)
C2 C1 C3 C5 -48.2(4)
Ir1 C1 C3 C5 -107.5(3)
C2 C1 C3 Ir1 59.3(3)
C1 C2 C4 C6 52.6(4)
Ir1 C2 C4 C6 132.0(3)
C1 C3 C5 C7 -53.5(4)
Ir1 C3 C5 C7 -133.1(3)
C2 C4 C6 C8 -49.7(4)
C3 C5 C7 C8 45.6(4)
C5 C7 C8 C6 59.2(4)
C4 C6 C8 C7 -56.4(4)
C17 C12 C13 C14 0.1(5)
S1 C12 C13 C14 175.2(2)
C12 C13 C14 C15 -0.8(5)
C13 C14 C15 C16 0.6(5)
C14 C15 C16 C17 0.3(5)
C13 C12 C17 C16 0.8(5)
S1 C12 C17 C16 -174.4(2)
C13 C12 C17 Si1 -179.8(2)
S1 C12 C17 Si1 5.0(3)
C15 C16 C17 C12 -0.9(5)
C15 C16 C17 Si1 179.6(3)
C23 C18 C19 C20 -0.8(5)
Si1 C18 C19 C20 175.3(3)
C18 C19 C20 C21 -0.4(5)
C19 C20 C21 C22 1.1(6)
C20 C21 C22 C23 -0.6(5)
C21 C22 C23 C18 -0.7(5)
C21 C22 C23 S2 176.1(3)
C19 C18 C23 C22 1.4(5)
Si1 C18 C23 C22 -175.0(3)
C19 C18 C23 S2 -175.4(2)
Si1 C18 C23 S2 8.2(4)
C19 C18 Si1 C11 29.5(3)
C23 C18 Si1 C11 -154.4(2)
C19 C18 Si1 C17 -81.7(3)
C23 C18 Si1 C17 94.4(3)
C19 C18 Si1 Ir1 165.3(3)
C23 C18 Si1 Ir1 -18.6(3)
C12 C17 Si1 C11 126.7(3)
C16 C17 Si1 C11 -53.8(3)
C12 C17 Si1 C18 -118.9(3)
C16 C17 Si1 C18 60.5(3)
C12 C17 Si1 Ir1 -6.2(3)
C16 C17 Si1 Ir1 173.2(3)
C17 C12 S1 C9 -115.2(3)
C13 C12 S1 C9 69.4(3)
C17 C12 S1 Ir1 -1.3(3)
C13 C12 S1 Ir1 -176.7(2)
C22 C23 S2 C10 71.7(3)
C18 C23 S2 C10 -111.4(3)
C22 C23 S2 Ir1 -170.7(2)
C18 C23 S2 Ir1 6.2(3)
